data_2203580
loop_
_publ_author_name
'Guang-Qi Xiang'
'Nan-Wen Zhu'
'Mao-Lin Hu'
'Hong-Ping Xiao'
'Xiao-Xia Chen'

_publ_section_title
;
 Polymeric bis(hydrogen pyrazine-2,3-dicarboxylato)copper(II)
 <i>N</i>,<i>N</i>'-dimethylformamide disolvate
;
_journal_issue 5
_journal_name_full 'Acta Crystallographica Section E'
_journal_page_first m647
_journal_page_last m649
_journal_paper_doi 10.1107/S1600536804009249
_journal_volume 60
_journal_year 2004
_chemical_formula_iupac '[Cu (C6 H3 N2 O4)2], 2C3 H7 N O'
_chemical_formula_moiety 'C12 H6 Cu N4 O8, 2(C3 H7 N O)'
_chemical_formula_sum 'C18 H20 Cu N6 O10'
_chemical_formula_weight 543.94
_chemical_name_systematic
;
bis(hydrogen pyrazine-2,3-dicarboxylate)copper(II)
N,N'-dimethylformamide disolvate
;
_space_group_IT_number 2
_symmetry_cell_setting triclinic
_symmetry_space_group_name_Hall '-P 1'
_symmetry_space_group_name_H-M 'P -1'
_atom_sites_solution_hydrogens geom
_atom_sites_solution_primary direct
_atom_sites_solution_secondary difmap
_audit_creation_method SHELXL-97
_cell_angle_alpha 76.147(7)
_cell_angle_beta 88.002(7)
_cell_angle_gamma 70.902(7)
_cell_formula_units_Z 1
_cell_length_a 6.289(2)
_cell_length_b 7.679(3)
_cell_length_c 12.686(5)
_cell_measurement_reflns_used 1209
_cell_measurement_temperature 293(2)
_cell_measurement_theta_max 23.33
_cell_measurement_theta_min 2.89
_cell_volume 561.5(4)
_computing_cell_refinement 'SAINT (Bruker, 2002)'
_computing_data_collection 'SMART (Bruker, 2002)'
_computing_data_reduction SAINT
_computing_molecular_graphics 'XP in SHELXTL (Bruker, 2002)'
_computing_publication_material SHELXL97
_computing_structure_refinement 'SHELXL97 (Sheldrick, 1997)'
_computing_structure_solution 'SHELXS97 (Sheldrick, 1997)'
_diffrn_ambient_temperature 293(2)
_diffrn_measured_fraction_theta_full 0.986
_diffrn_measured_fraction_theta_max 0.986
_diffrn_measurement_device_type 'Bruker SMART APEX area-detector'
_diffrn_measurement_method '\f and \w scan'
_diffrn_radiation_monochromator graphite
_diffrn_radiation_source 'fine-focus sealed tube'
_diffrn_radiation_type MoK\a
_diffrn_radiation_wavelength 0.71073
_diffrn_reflns_av_R_equivalents 0.0367
_diffrn_reflns_av_sigmaI/netI 0.0657
_diffrn_reflns_limit_h_max 7
_diffrn_reflns_limit_h_min -7
_diffrn_reflns_limit_k_max 9
_diffrn_reflns_limit_k_min -9
_diffrn_reflns_limit_l_max 15
_diffrn_reflns_limit_l_min -15
_diffrn_reflns_number 4122
_diffrn_reflns_theta_full 25.20
_diffrn_reflns_theta_max 25.20
_diffrn_reflns_theta_min 1.66
_exptl_absorpt_coefficient_mu 1.041
_exptl_absorpt_correction_T_max 0.950
_exptl_absorpt_correction_T_min 0.861
_exptl_absorpt_correction_type multi-scan
_exptl_absorpt_process_details '(SADABS; Bruker, 2002)'
_exptl_crystal_colour Blue
_exptl_crystal_density_diffrn 1.609
_exptl_crystal_density_method 'not measured'
_exptl_crystal_description Prism
_exptl_crystal_F_000 279
_exptl_crystal_size_max 0.33
_exptl_crystal_size_mid 0.12
_exptl_crystal_size_min 0.05
_refine_diff_density_max 1.287
_refine_diff_density_min -0.513
_refine_ls_extinction_method none
_refine_ls_goodness_of_fit_ref 1.227
_refine_ls_hydrogen_treatment constr
_refine_ls_matrix_type full
_refine_ls_number_parameters 163
_refine_ls_number_reflns 2005
_refine_ls_number_restraints 0
_refine_ls_restrained_S_all 1.227
_refine_ls_R_factor_all 0.0990
_refine_ls_R_factor_gt 0.0958
_refine_ls_shift/su_max 0.000
_refine_ls_shift/su_mean 0.000
_refine_ls_structure_factor_coef Fsqd
_refine_ls_weighting_details 'calc w=1/[\s^2^(Fo^2^)+(0.1029P)^2^+3.7409P] where P=(Fo^2^+2Fc^2^)/3'
_refine_ls_weighting_scheme calc
_refine_ls_wR_factor_gt 0.2619
_refine_ls_wR_factor_ref 0.2639
_reflns_number_gt 1921
_reflns_number_total 2005
_reflns_threshold_expression I>2\s(I)
_cod_data_source_file cv6298.cif
_cod_data_source_block I
_cod_depositor_comments
;
The following automatic conversions were performed:
'_symmetry_cell_setting' value 'Triclinic' changed to 'triclinic'
according to '/home/saulius/struct/CIF-dictionaries/cif_core.dic'
dictionary named 'cif_core.dic' version 2.4.1 from
2010-06-29.

'_exptl_absorpt_correction_type' value 'Multi-scan' changed
to 'multi-scan' according to
'/home/saulius/struct/CIF-dictionaries/cif_core.dic' dictionary named
'cif_core.dic' version 2.4.1 from 2010-06-29.

Automatic conversion script
Id: cif_fix_enum 1527 2010-12-29 10:47:43Z saulius 

The following automatic conversions were performed:

'_symmetry_cell_setting' value 'Triclinic' changed to 'triclinic'
according to /home/saulius/struct/CIF-dictionaries/cif_core.dic
dictionary named 'cif_core.dic' version 2.4.1 from
2010-06-29.

'_exptl_absorpt_correction_type' value 'Multi-scan'
changed to 'multi-scan' according to
/home/saulius/struct/CIF-dictionaries/cif_core.dic dictionary named
'cif_core.dic' version 2.4.1 from 2010-06-29.

Automatic conversion script
Id: cif_fix_values 1715 2011-07-08 13:25:40Z adriana 
;
_cod_original_sg_symbol_Hall -P1
_cod_database_code 2203580
_cod_database_fobs_code 2203580

loop_
_symmetry_equiv_pos_as_xyz
'x, y, z'
'-x, -y, -z'

loop_
_atom_site_label
_atom_site_fract_x
_atom_site_fract_y
_atom_site_fract_z
_atom_site_U_iso_or_equiv
_atom_site_adp_type
_atom_site_calc_flag
_atom_site_refinement_flags
_atom_site_occupancy
_atom_site_type_symbol
Cu1 0.0000 1.0000 1.0000 0.0290(5) Uani d S 1 Cu
O1 0.0967(11) 1.2188(8) 0.9691(6) 0.0465(18) Uani d . 1 O
O2 0.3452(11) 1.3350(9) 0.8725(6) 0.0490(17) Uani d . 1 O
O3 0.5703(13) 1.2231(11) 0.6681(5) 0.0534(18) Uani d . 1 O
H3 0.6400 1.2951 0.6411 0.080 Uiso calc R 1 H
O4 0.8282(12) 1.1286(10) 0.8050(6) 0.0558(19) Uani d . 1 O
O5 0.7090(13) 0.4977(11) 0.5917(6) 0.061(2) Uani d . 1 O
N1 0.2692(11) 0.8911(9) 0.9220(5) 0.0287(14) Uani d . 1 N
N2 0.6376(14) 0.8056(11) 0.7955(7) 0.047(2) Uani d . 1 N
N3 0.9427(12) 0.6665(11) 0.5937(6) 0.0415(18) Uani d . 1 N
C1 0.2624(14) 1.2102(11) 0.9069(7) 0.0343(19) Uani d . 1 C
C2 0.3676(13) 1.0197(10) 0.8793(6) 0.0265(16) Uani d . 1 C
C3 0.5489(14) 0.9786(12) 0.8145(7) 0.0342(18) Uani d . 1 C
C4 0.6645(15) 1.1206(12) 0.7632(7) 0.038(2) Uani d . 1 C
C5 0.3548(15) 0.7167(11) 0.9025(7) 0.0365(19) Uani d . 1 C
H5 0.2886 0.6243 0.9305 0.044 Uiso calc R 1 H
C6 0.5396(16) 0.6772(13) 0.8411(8) 0.046(2) Uani d . 1 C
H6 0.6001 0.5551 0.8305 0.055 Uiso calc R 1 H
C7 0.8138(19) 0.8239(15) 0.5074(10) 0.063(3) Uani d . 1 C
H7A 0.7033 0.7880 0.4755 0.094 Uiso calc R 1 H
H7B 0.9132 0.8565 0.4529 0.094 Uiso calc R 1 H
H7C 0.7396 0.9315 0.5368 0.094 Uiso calc R 1 H
C8 1.130(2) 0.6860(18) 0.6458(11) 0.070(3) Uani d . 1 C
H8A 1.1839 0.5825 0.7087 0.105 Uiso calc R 1 H
H8B 1.0831 0.8039 0.6675 0.105 Uiso calc R 1 H
H8C 1.2489 0.6845 0.5960 0.105 Uiso calc R 1 H
C9 0.8722(17) 0.5201(14) 0.6298(8) 0.048(2) Uani d . 1 C
H9 0.9525 0.4263 0.6889 0.058 Uiso calc R 1 H

loop_
_atom_site_aniso_label
_atom_site_aniso_U_11
_atom_site_aniso_U_22
_atom_site_aniso_U_33
_atom_site_aniso_U_12
_atom_site_aniso_U_13
_atom_site_aniso_U_23
Cu1 0.0306(8) 0.0205(7) 0.0411(9) -0.0138(6) 0.0114(6) -0.0112(6)
O1 0.061(4) 0.034(3) 0.069(4) -0.035(3) 0.034(4) -0.034(3)
O2 0.057(4) 0.032(3) 0.067(5) -0.025(3) 0.018(3) -0.015(3)
O3 0.069(5) 0.062(5) 0.040(4) -0.045(4) -0.003(3) 0.000(3)
O4 0.052(4) 0.057(4) 0.063(5) -0.034(4) -0.011(3) 0.004(4)
O5 0.067(5) 0.062(5) 0.062(5) -0.038(4) 0.008(4) -0.006(4)
N1 0.032(3) 0.023(3) 0.035(4) -0.012(3) 0.004(3) -0.008(3)
N2 0.051(5) 0.039(4) 0.060(5) -0.021(4) 0.018(4) -0.022(4)
N3 0.038(4) 0.039(4) 0.047(5) -0.011(3) 0.001(3) -0.010(3)
C1 0.034(4) 0.026(4) 0.050(5) -0.013(3) 0.000(4) -0.015(4)
C2 0.030(4) 0.020(4) 0.033(4) -0.010(3) -0.002(3) -0.008(3)
C3 0.034(4) 0.027(4) 0.044(5) -0.013(3) -0.002(4) -0.009(4)
C4 0.041(5) 0.031(5) 0.046(5) -0.016(4) 0.009(4) -0.013(4)
C5 0.046(5) 0.020(4) 0.046(5) -0.013(4) 0.003(4) -0.010(4)
C6 0.054(6) 0.029(5) 0.061(6) -0.015(4) 0.014(5) -0.024(4)
C7 0.059(7) 0.044(6) 0.080(8) -0.020(5) -0.011(6) -0.002(6)
C8 0.062(7) 0.068(8) 0.082(9) -0.032(6) -0.006(6) -0.006(7)
C9 0.051(6) 0.045(6) 0.051(6) -0.021(5) 0.015(5) -0.008(5)

loop_
_atom_type_symbol
_atom_type_description
_atom_type_scat_dispersion_real
_atom_type_scat_dispersion_imag
_atom_type_scat_source
C C 0.0033 0.0016 'International Tables Vol C Tables 4.2.6.8 and 6.1.1.4'
H H 0.0000 0.0000 'International Tables Vol C Tables 4.2.6.8 and 6.1.1.4'
N N 0.0061 0.0033 'International Tables Vol C Tables 4.2.6.8 and 6.1.1.4'
O O 0.0106 0.0060 'International Tables Vol C Tables 4.2.6.8 and 6.1.1.4'
Cu Cu 0.3201 1.2651 'International Tables Vol C Tables 4.2.6.8 and 6.1.1.4'

loop_
_geom_angle_atom_site_label_1
_geom_angle_atom_site_label_2
_geom_angle_atom_site_label_3
_geom_angle_site_symmetry_1
_geom_angle_site_symmetry_3
_geom_angle
_geom_angle_publ_flag
O1 Cu1 O1 . 2_577 180.000(2) no
O1 Cu1 N1 . . 83.7(3) yes
O1 Cu1 N1 2_577 . 96.3(3) yes
O1 Cu1 N1 . 2_577 96.3(3) no
O1 Cu1 N1 2_577 2_577 83.7(3) no
N1 Cu1 N1 . 2_577 180.000(2) no
O4 Cu1 O1 1_455 . 84.8(3) yes
O4 Cu1 N1 1_455 . 81.1(3) yes
C1 O1 Cu1 . . 115.3(5) ?
C4 O3 H3 . . 109.5 ?
C2 N1 C5 . . 118.3(7) ?
C2 N1 Cu1 . . 111.4(5) ?
C5 N1 Cu1 . . 130.2(6) ?
C6 N2 C3 . . 116.7(8) ?
C9 N3 C8 . . 121.8(9) ?
C9 N3 C7 . . 119.7(9) ?
C8 N3 C7 . . 118.1(9) ?
O2 C1 O1 . . 126.8(8) ?
O2 C1 C2 . . 118.7(7) ?
O1 C1 C2 . . 114.4(7) ?
N1 C2 C3 . . 121.3(7) ?
N1 C2 C1 . . 114.6(7) ?
C3 C2 C1 . . 124.2(7) ?
N2 C3 C2 . . 121.2(7) ?
N2 C3 C4 . . 115.7(7) ?
C2 C3 C4 . . 123.1(7) ?
O4 C4 O3 . . 125.8(8) ?
O4 C4 C3 . . 122.4(8) ?
O3 C4 C3 . . 111.7(7) ?
N1 C5 C6 . . 119.4(8) ?
N1 C5 H5 . . 120.3 ?
C6 C5 H5 . . 120.3 ?
N2 C6 C5 . . 123.2(8) ?
N2 C6 H6 . . 118.4 ?
C5 C6 H6 . . 118.4 ?
N3 C7 H7A . . 109.5 ?
N3 C7 H7B . . 109.5 ?
H7A C7 H7B . . 109.5 ?
N3 C7 H7C . . 109.5 ?
H7A C7 H7C . . 109.5 ?
H7B C7 H7C . . 109.5 ?
N3 C8 H8A . . 109.5 ?
N3 C8 H8B . . 109.5 ?
H8A C8 H8B . . 109.5 ?
N3 C8 H8C . . 109.5 ?
H8A C8 H8C . . 109.5 ?
H8B C8 H8C . . 109.5 ?
O5 C9 N3 . . 125.2(10) ?
O5 C9 H9 . . 117.4 ?
N3 C9 H9 . . 117.4 ?

loop_
_geom_bond_atom_site_label_1
_geom_bond_atom_site_label_2
_geom_bond_site_symmetry_2
_geom_bond_distance
_geom_bond_publ_flag
Cu1 O1 . 1.919(5) yes
Cu1 O1 2_577 1.919(5) ?
Cu1 N1 . 1.974(6) yes
Cu1 N1 2_577 1.974(6) ?
Cu1 O4 1_455 2.565(5) yes
Cu1 O4 2_677 2.565(5) ?
O1 C1 . 1.279(10) ?
O2 C1 . 1.221(10) ?
O3 C4 . 1.311(11) ?
O3 H3 . 0.8200 ?
O4 C4 . 1.200(11) ?
O5 C9 . 1.228(12) ?
N1 C2 . 1.332(10) ?
N1 C5 . 1.351(10) ?
N2 C6 . 1.337(12) ?
N2 C3 . 1.339(11) ?
N3 C9 . 1.317(12) ?
N3 C8 . 1.438(13) ?
N3 C7 . 1.451(13) ?
C1 C2 . 1.515(10) ?
C2 C3 . 1.377(11) ?
C3 C4 . 1.512(12) ?
C5 C6 . 1.367(12) ?
C5 H5 . 0.9300 ?
C6 H6 . 0.9300 ?
C7 H7A . 0.9600 ?
C7 H7B . 0.9600 ?
C7 H7C . 0.9600 ?
C8 H8A . 0.9600 ?
C8 H8B . 0.9600 ?
C8 H8C . 0.9600 ?
C9 H9 . 0.9300 ?

loop_
_geom_hbond_atom_site_label_D
_geom_hbond_atom_site_label_H
_geom_hbond_atom_site_label_A
_geom_hbond_site_symmetry_A
_geom_hbond_distance_DH
_geom_hbond_distance_HA
_geom_hbond_distance_DA
_geom_hbond_angle_DHA
O3 H3 O5 1_565 0.82 1.72 2.512(9) 162
